data_7063621
loop_
_publ_author_name
'Uvarova, Marina A.'
'Dolgushin, Fedor M.'
'Metlin, Mikhail T.'
'Metlina, Daria'
'Taydakov, Ilya V.'
'Shender, Victoria O.'
'Bekker, Olga'
'Lutsenko, Irina'
'Eremenko, Igor'

_publ_section_title
;
 Synthetic approach to heteroleptic Zn2Ln2 complexes featuring
 photoluminescence, antibacterial and anticancer properties
;
_journal_name_full 'New Journal of Chemistry'
_journal_paper_doi 10.1039/D4NJ05283H
_journal_year 2025
_chemical_formula_sum 'C16 H8 F6 N2 O4 Zn'
_chemical_formula_weight 471.61
_space_group_crystal_system monoclinic
_space_group_IT_number 15
_space_group_name_Hall '-C 2yc'
_space_group_name_H-M_alt 'C 1 2/c 1'
_atom_sites_solution_hydrogens geom
_atom_sites_solution_primary direct
_audit_creation_method SHELXL-2018/3
_audit_update_record
;
2025-01-11 deposited with the CCDC.	2025-01-21 downloaded from the CCDC.
;
_cell_angle_alpha 90
_cell_angle_beta 101.402(3)
_cell_angle_gamma 90
_cell_formula_units_Z 4
_cell_length_a 19.1538(16)
_cell_length_b 11.4080(9)
_cell_length_c 7.4290(6)
_cell_measurement_reflns_used 4146
_cell_measurement_temperature 150(2)
_cell_measurement_theta_max 31.40
_cell_measurement_theta_min 2.17
_cell_volume 1591.2(2)
_computing_cell_refinement 'Bruker SAINT'
_computing_data_collection 'Bruker APEX2'
_computing_data_reduction 'Bruker SAINT'
_computing_molecular_graphics 'Bruker SHELXTL'
_computing_publication_material 'Bruker SHELXTL'
_computing_structure_refinement 'SHELXL-2018/3 (Sheldrick, 2018)'
_computing_structure_solution 'SHELXS-97 (Sheldrick 2008)'
_diffrn_ambient_temperature 150(2)
_diffrn_measured_fraction_theta_full 1.000
_diffrn_measured_fraction_theta_max 1.000
_diffrn_measurement_device_type 'Bruker APEX-II CCD'
_diffrn_measurement_method '\f and \w scans'
_diffrn_radiation_type MoK\a
_diffrn_radiation_wavelength 0.71073
_diffrn_reflns_av_R_equivalents 0.0495
_diffrn_reflns_av_unetI/netI 0.0441
_diffrn_reflns_Laue_measured_fraction_full 1.000
_diffrn_reflns_Laue_measured_fraction_max 1.000
_diffrn_reflns_limit_h_max 26
_diffrn_reflns_limit_h_min -26
_diffrn_reflns_limit_k_max 16
_diffrn_reflns_limit_k_min -16
_diffrn_reflns_limit_l_max 10
_diffrn_reflns_limit_l_min -10
_diffrn_reflns_number 10484
_diffrn_reflns_point_group_measured_fraction_full 1.000
_diffrn_reflns_point_group_measured_fraction_max 1.000
_diffrn_reflns_theta_full 25.242
_diffrn_reflns_theta_max 30.000
_diffrn_reflns_theta_min 2.089
_exptl_absorpt_coefficient_mu 1.641
_exptl_absorpt_correction_T_max 0.908
_exptl_absorpt_correction_T_min 0.621
_exptl_absorpt_correction_type multi-scan
_exptl_absorpt_process_details SADABS
_exptl_crystal_colour colourless
_exptl_crystal_density_diffrn 1.969
_exptl_crystal_description prism
_exptl_crystal_F_000 936
_exptl_crystal_size_max 0.240
_exptl_crystal_size_mid 0.100
_exptl_crystal_size_min 0.060
_refine_diff_density_max 0.956
_refine_diff_density_min -0.846
_refine_diff_density_rms 0.096
_refine_ls_extinction_method none
_refine_ls_goodness_of_fit_ref 1.062
_refine_ls_hydrogen_treatment constr
_refine_ls_matrix_type full
_refine_ls_number_parameters 132
_refine_ls_number_reflns 2331
_refine_ls_number_restraints 0
_refine_ls_restrained_S_all 1.062
_refine_ls_R_factor_all 0.0590
_refine_ls_R_factor_gt 0.0418
_refine_ls_shift/su_max 0.001
_refine_ls_shift/su_mean 0.000
_refine_ls_structure_factor_coef Fsqd
_refine_ls_weighting_details 'w=1/[\s^2^(Fo^2^)+(0.0408P)^2^+3.2879P] where P=(Fo^2^+2Fc^2^)/3'
_refine_ls_weighting_scheme calc
_refine_ls_wR_factor_gt 0.0949
_refine_ls_wR_factor_ref 0.1016
_reflns_Friedel_coverage 0.000
_reflns_number_gt 1816
_reflns_number_total 2331
_reflns_threshold_expression 'I > 2\s(I)'
_cod_data_source_file d4nj05283h2.cif
_cod_data_source_block um327
_cod_original_sg_symbol_H-M 'C 2/c'
_cod_database_code 7063621
_shelx_shelxl_version_number 2018/3
_shelx_space_group_comment
; 
The symmetry employed for this shelxl refinement is uniquely defined 
by the following loop, which should always be used as a source of 
symmetry information in preference to the above space-group names. 
They are only intended as comments. 
;
_shelx_estimated_absorpt_t_min 0.694
_shelx_estimated_absorpt_t_max 0.908

loop_
_space_group_symop_operation_xyz
'x, y, z'
'-x, y, -z+1/2'
'x+1/2, y+1/2, z'
'-x+1/2, y+1/2, -z+1/2'
'-x, -y, -z'
'x, -y, z-1/2'
'-x+1/2, -y+1/2, -z'
'x+1/2, -y+1/2, z-1/2'

loop_
_atom_site_label
_atom_site_type_symbol
_atom_site_fract_x
_atom_site_fract_y
_atom_site_fract_z
_atom_site_U_iso_or_equiv
_atom_site_adp_type
_atom_site_occupancy
_atom_site_site_symmetry_order
_atom_site_calc_flag
_atom_site_refinement_flags_posn
_atom_site_refinement_flags_adp
_atom_site_refinement_flags_occupancy
_atom_site_disorder_assembly
_atom_site_disorder_group
Zn1 Zn 0.500000 0.87018(4) 0.250000 0.01914(13) Uani 1 2 d S T P . .
F1 F 0.66705(10) 0.79154(17) 0.1127(3) 0.0457(5) Uani 1 1 d . . . . .
F2 F 0.68724(11) 0.8463(2) -0.1466(3) 0.0556(6) Uani 1 1 d . . . . .
F3 F 0.70639(10) 0.96282(18) 0.0816(3) 0.0494(5) Uani 1 1 d . . . . .
O1 O 0.53663(9) 0.87444(15) -0.0112(2) 0.0221(4) Uani 1 1 d . . . . .
O2 O 0.58304(10) 1.02040(15) -0.1559(2) 0.0233(4) Uani 1 1 d . . . . .
N1 N 0.43558(11) 0.72360(18) 0.1404(3) 0.0200(4) Uani 1 1 d . . . . .
C1 C 0.58507(14) 0.9299(2) -0.0599(3) 0.0201(5) Uani 1 1 d . . . . .
C2 C 0.66180(14) 0.8817(2) -0.0025(4) 0.0260(5) Uani 1 1 d . . . . .
C3 C 0.37181(14) 0.7261(2) 0.0300(4) 0.0262(6) Uani 1 1 d . . . . .
H3A H 0.350692 0.799841 -0.006574 0.031 Uiso 1 1 calc R U . . .
C4 C 0.33481(15) 0.6240(3) -0.0340(4) 0.0312(6) Uani 1 1 d . . . . .
H4A H 0.289145 0.628921 -0.111825 0.037 Uiso 1 1 calc R U . . .
C5 C 0.36471(16) 0.5166(3) 0.0159(4) 0.0306(6) Uani 1 1 d . . . . .
H5A H 0.340083 0.446713 -0.027470 0.037 Uiso 1 1 calc R U . . .
C6 C 0.43216(15) 0.5111(2) 0.1320(4) 0.0256(6) Uani 1 1 d . . . . .
C7 C 0.46532(14) 0.6182(2) 0.1905(3) 0.0209(5) Uani 1 1 d . . . . .
C8 C 0.46768(17) 0.4041(2) 0.1921(4) 0.0310(6) Uani 1 1 d . . . . .
H8A H 0.445869 0.331605 0.150640 0.037 Uiso 1 1 calc R U . . .

loop_
_atom_site_aniso_label
_atom_site_aniso_U_11
_atom_site_aniso_U_22
_atom_site_aniso_U_33
_atom_site_aniso_U_23
_atom_site_aniso_U_13
_atom_site_aniso_U_12
Zn1 0.0249(2) 0.0150(2) 0.0175(2) 0.000 0.00398(15) 0.000
F1 0.0386(10) 0.0423(11) 0.0566(12) 0.0299(10) 0.0105(9) 0.0122(8)
F2 0.0518(12) 0.0875(17) 0.0294(9) 0.0005(10) 0.0127(9) 0.0380(11)
F3 0.0304(10) 0.0417(11) 0.0688(14) -0.0005(10) -0.0079(9) -0.0050(8)
O1 0.0257(9) 0.0205(8) 0.0208(8) -0.0008(7) 0.0063(7) -0.0019(7)
O2 0.0261(9) 0.0201(9) 0.0240(9) 0.0047(7) 0.0054(7) 0.0035(7)
N1 0.0256(11) 0.0188(10) 0.0160(10) -0.0016(8) 0.0053(8) -0.0012(8)
C1 0.0275(13) 0.0199(12) 0.0131(10) -0.0020(9) 0.0044(9) 0.0008(9)
C2 0.0280(13) 0.0259(13) 0.0239(12) 0.0049(10) 0.0048(10) 0.0011(11)
C3 0.0302(14) 0.0272(14) 0.0204(12) -0.0004(10) 0.0034(11) 0.0000(11)
C4 0.0301(14) 0.0373(16) 0.0262(13) -0.0058(12) 0.0057(11) -0.0088(12)
C5 0.0389(16) 0.0291(14) 0.0260(14) -0.0097(11) 0.0118(12) -0.0121(12)
C6 0.0371(15) 0.0210(12) 0.0222(12) -0.0051(10) 0.0146(11) -0.0055(11)
C7 0.0313(13) 0.0187(11) 0.0152(10) -0.0011(9) 0.0104(9) -0.0018(10)
C8 0.0497(18) 0.0179(12) 0.0301(14) -0.0046(11) 0.0194(12) -0.0054(11)

loop_
_atom_type_symbol
_atom_type_description
_atom_type_scat_dispersion_real
_atom_type_scat_dispersion_imag
_atom_type_scat_source
C C 0.0033 0.0016 'International Tables Vol C Tables 4.2.6.8 and 6.1.1.4'
H H 0.0000 0.0000 'International Tables Vol C Tables 4.2.6.8 and 6.1.1.4'
N N 0.0061 0.0033 'International Tables Vol C Tables 4.2.6.8 and 6.1.1.4'
O O 0.0106 0.0060 'International Tables Vol C Tables 4.2.6.8 and 6.1.1.4'
F F 0.0171 0.0103 'International Tables Vol C Tables 4.2.6.8 and 6.1.1.4'
Zn Zn 0.2839 1.4301 'International Tables Vol C Tables 4.2.6.8 and 6.1.1.4'

loop_
_geom_angle_atom_site_label_1
_geom_angle_atom_site_label_2
_geom_angle_atom_site_label_3
_geom_angle
_geom_angle_site_symmetry_1
_geom_angle_site_symmetry_3
_geom_angle_publ_flag
O2 Zn1 O2 104.28(10) 6_576 5_675 ?
O2 Zn1 N1 164.30(8) 6_576 . ?
O2 Zn1 N1 89.77(8) 5_675 . ?
O2 Zn1 N1 89.77(8) 6_576 2_655 ?
O2 Zn1 N1 164.31(8) 5_675 2_655 ?
N1 Zn1 N1 77.29(11) . 2_655 ?
O2 Zn1 O1 92.72(7) 6_576 2_655 ?
O2 Zn1 O1 85.71(7) 5_675 2_655 ?
N1 Zn1 O1 95.32(7) . 2_655 ?
N1 Zn1 O1 86.68(7) 2_655 2_655 ?
O2 Zn1 O1 85.71(7) 6_576 . ?
O2 Zn1 O1 92.72(7) 5_675 . ?
N1 Zn1 O1 86.68(7) . . ?
N1 Zn1 O1 95.32(7) 2_655 . ?
O1 Zn1 O1 177.45(9) 2_655 . ?
C1 O1 Zn1 131.44(16) . . ?
C1 O2 Zn1 129.53(17) . 5_675 ?
C3 N1 C7 118.3(2) . . ?
C3 N1 Zn1 127.43(18) . . ?
C7 N1 Zn1 114.23(16) . . ?
O1 C1 O2 130.5(2) . . ?
O1 C1 C2 117.7(2) . . ?
O2 C1 C2 111.8(2) . . ?
F2 C2 F3 106.7(2) . . ?
F2 C2 F1 106.9(2) . . ?
F3 C2 F1 106.0(2) . . ?
F2 C2 C1 111.5(2) . . ?
F3 C2 C1 111.7(2) . . ?
F1 C2 C1 113.5(2) . . ?
N1 C3 C4 122.3(3) . . ?
N1 C3 H3A 118.8 . . ?
C4 C3 H3A 118.8 . . ?
C5 C4 C3 119.7(3) . . ?
C5 C4 H4A 120.1 . . ?
C3 C4 H4A 120.1 . . ?
C4 C5 C6 119.3(3) . . ?
C4 C5 H5A 120.3 . . ?
C6 C5 H5A 120.3 . . ?
C5 C6 C7 117.0(3) . . ?
C5 C6 C8 123.7(3) . . ?
C7 C6 C8 119.3(3) . . ?
N1 C7 C6 123.3(2) . . ?
N1 C7 C7 117.12(14) . 2_655 ?
C6 C7 C7 119.62(16) . 2_655 ?
C8 C8 C6 121.08(16) 2_655 . ?
C8 C8 H8A 119.5 2_655 . ?
C6 C8 H8A 119.5 . . ?

loop_
_geom_bond_atom_site_label_1
_geom_bond_atom_site_label_2
_geom_bond_distance
_geom_bond_site_symmetry_2
_geom_bond_publ_flag
Zn1 O2 2.0340(18) 6_576 ?
Zn1 O2 2.0340(18) 5_675 ?
Zn1 N1 2.141(2) . ?
Zn1 N1 2.141(2) 2_655 ?
Zn1 O1 2.1906(17) 2_655 ?
Zn1 O1 2.1907(17) . ?
F1 C2 1.330(3) . ?
F2 C2 1.323(3) . ?
F3 C2 1.328(3) . ?
O1 C1 1.235(3) . ?
O2 C1 1.251(3) . ?
N1 C3 1.330(3) . ?
N1 C7 1.350(3) . ?
C1 C2 1.548(4) . ?
C3 C4 1.397(4) . ?
C3 H3A 0.9500 . ?
C4 C5 1.372(4) . ?
C4 H4A 0.9500 . ?
C5 C6 1.406(4) . ?
C5 H5A 0.9500 . ?
C6 C7 1.406(3) . ?
C6 C8 1.425(4) . ?
C7 C7 1.443(5) 2_655 ?
C8 C8 1.361(6) 2_655 ?
C8 H8A 0.9500 . ?

loop_
_geom_torsion_atom_site_label_1
_geom_torsion_atom_site_label_2
_geom_torsion_atom_site_label_3
_geom_torsion_atom_site_label_4
_geom_torsion
_geom_torsion_site_symmetry_1
_geom_torsion_site_symmetry_2
_geom_torsion_site_symmetry_3
_geom_torsion_site_symmetry_4
_geom_torsion_publ_flag
Zn1 O1 C1 O2 -101.5(3) . . . . ?
Zn1 O1 C1 C2 80.7(3) . . . . ?
Zn1 O2 C1 O1 8.5(4) 5_675 . . . ?
Zn1 O2 C1 C2 -173.64(16) 5_675 . . . ?
O1 C1 C2 F2 113.5(3) . . . . ?
O2 C1 C2 F2 -64.7(3) . . . . ?
O1 C1 C2 F3 -127.2(2) . . . . ?
O2 C1 C2 F3 54.7(3) . . . . ?
O1 C1 C2 F1 -7.4(3) . . . . ?
O2 C1 C2 F1 174.5(2) . . . . ?
C7 N1 C3 C4 0.5(4) . . . . ?
Zn1 N1 C3 C4 179.56(19) . . . . ?
N1 C3 C4 C5 -0.6(4) . . . . ?
C3 C4 C5 C6 0.4(4) . . . . ?
C4 C5 C6 C7 0.0(4) . . . . ?
C4 C5 C6 C8 179.9(3) . . . . ?
C3 N1 C7 C6 -0.1(4) . . . . ?
Zn1 N1 C7 C6 -179.34(19) . . . . ?
C3 N1 C7 C7 179.6(3) . . . 2_655 ?
Zn1 N1 C7 C7 0.4(3) . . . 2_655 ?
C5 C6 C7 N1 -0.1(4) . . . . ?
C8 C6 C7 N1 -180.0(2) . . . . ?
C5 C6 C7 C7 -179.8(3) . . . 2_655 ?
C8 C6 C7 C7 0.3(4) . . . 2_655 ?
C5 C6 C8 C8 -178.5(3) . . . 2_655 ?
C7 C6 C8 C8 1.4(5) . . . 2_655 ?
